data_2223681
loop_
_publ_author_name
'Devarajegowda, H. C.'
'Madhura, V.'
'Palakshamurthy, B. S.'
'Jeyaseelan, S.'
'Kulkarni, Manohar V.'

_publ_section_title
;
 1,3-Bis(hydroxymethyl)benzimidazolin-2-one
;
_journal_coeditor_code CI2925
_journal_issue 11
_journal_name_full 'Acta Crystallographica Section E'
_journal_page_first o2735
_journal_paper_doi 10.1107/S1600536809040963
_journal_volume 65
_journal_year 2009
_chemical_formula_iupac 'C9 H10 N2 O3'
_chemical_formula_moiety 'C9 H10 N2 O3'
_chemical_formula_sum 'C9 H10 N2 O3'
_chemical_formula_weight 194.19
_chemical_melting_point 433
_chemical_name_systematic
;
1,3-Bis(hydroxymethyl)benzimidazolin-2-one
;
_space_group_IT_number 15
_symmetry_cell_setting monoclinic
_symmetry_space_group_name_Hall '-C 2yc'
_symmetry_space_group_name_H-M 'C 1 2/c 1'
_atom_sites_solution_hydrogens geom
_atom_sites_solution_primary direct
_atom_sites_solution_secondary difmap
_audit_creation_method SHELXL-97
_cell_angle_alpha 90.00
_cell_angle_beta 94.216(2)
_cell_angle_gamma 90.00
_cell_formula_units_Z 12
_cell_length_a 13.5515(14)
_cell_length_b 11.0848(12)
_cell_length_c 17.6253(19)
_cell_measurement_reflns_used 2684
_cell_measurement_temperature 273(2)
_cell_measurement_theta_max 26.37
_cell_measurement_theta_min 2.32
_cell_volume 2640.4(5)
_computing_cell_refinement 'SAINT (Bruker, 2001)'
_computing_data_collection 'SMART (Bruker, 2001)'
_computing_data_reduction 'SAINT (Bruker, 2001)'
_computing_molecular_graphics 'ORTEP-3 (Farrugia, 1997)'
_computing_publication_material 'SHELXL97 (Sheldrick, 2008)'
_computing_structure_refinement 'SHELXL97 (Sheldrick, 2008)'
_computing_structure_solution 'SHELXS97 (Sheldrick, 2008)'
_diffrn_ambient_temperature 273(2)
_diffrn_measured_fraction_theta_full 0.999
_diffrn_measured_fraction_theta_max 0.999
_diffrn_measurement_device_type 'Bruker SMART CCD area-detector'
_diffrn_measurement_method '\w and \f'
_diffrn_radiation_monochromator graphite
_diffrn_radiation_source 'fine-focus sealed tube'
_diffrn_radiation_type MoK\a
_diffrn_radiation_wavelength 0.71073
_diffrn_reflns_av_R_equivalents 0.0249
_diffrn_reflns_av_sigmaI/netI 0.0183
_diffrn_reflns_limit_h_max 16
_diffrn_reflns_limit_h_min -16
_diffrn_reflns_limit_k_max 13
_diffrn_reflns_limit_k_min -13
_diffrn_reflns_limit_l_max 22
_diffrn_reflns_limit_l_min -22
_diffrn_reflns_number 13521
_diffrn_reflns_reduction_process
;
;
_diffrn_reflns_theta_full 26.37
_diffrn_reflns_theta_max 26.37
_diffrn_reflns_theta_min 2.32
_diffrn_standards_number 0
_exptl_absorpt_coefficient_mu 0.112
_exptl_absorpt_correction_T_max 0.986
_exptl_absorpt_correction_T_min 0.976
_exptl_absorpt_correction_type multi-scan
_exptl_absorpt_process_details '(SADABS; Sheldrick, 2004)'
_exptl_crystal_colour white
_exptl_crystal_density_diffrn 1.465
_exptl_crystal_density_method 'not measured'
_exptl_crystal_description Plate
_exptl_crystal_F_000 1224
_exptl_crystal_size_max 0.22
_exptl_crystal_size_mid 0.20
_exptl_crystal_size_min 0.10
_refine_diff_density_max 0.160
_refine_diff_density_min -0.244
_refine_ls_extinction_method none
_refine_ls_goodness_of_fit_ref 1.103
_refine_ls_hydrogen_treatment constr
_refine_ls_matrix_type full
_refine_ls_number_parameters 191
_refine_ls_number_reflns 2684
_refine_ls_number_restraints 0
_refine_ls_restrained_S_all 1.103
_refine_ls_R_factor_all 0.0447
_refine_ls_R_factor_gt 0.0401
_refine_ls_shift/su_max 0.001
_refine_ls_shift/su_mean <0.001
_refine_ls_structure_factor_coef Fsqd
_refine_ls_weighting_details 'calc w=1/[\s^2^(Fo^2^)+(0.0486P)^2^+1.5821P] where P=(Fo^2^+2Fc^2^)/3'
_refine_ls_weighting_scheme calc
_refine_ls_wR_factor_gt 0.1066
_refine_ls_wR_factor_ref 0.1097
_reflns_number_gt 2395
_reflns_number_total 2684
_reflns_threshold_expression I>2\s(I)
_cod_data_source_file ci2925.cif
_cod_data_source_block I
_cod_depositor_comments
;
The following automatic conversions were performed:
'_symmetry_cell_setting' value 'Monoclinic' changed to 'monoclinic'
according to '/home/saulius/struct/CIF-dictionaries/cif_core.dic'
dictionary named 'cif_core.dic' version 2.4.1 from 2010-06-29.

Automatic conversion script
Id: cif_fix_enum 1527 2010-12-29 10:47:43Z saulius 

The following automatic conversions were performed:

'_symmetry_cell_setting' value 'Monoclinic' changed to 'monoclinic'
according to /home/saulius/struct/CIF-dictionaries/cif_core.dic
dictionary named 'cif_core.dic' version 2.4.1 from 2010-06-29.

Automatic conversion script
Id: cif_fix_values 1715 2011-07-08 13:25:40Z adriana 
;
_cod_original_sg_symbol_H-M 'C 2/c'
_cod_database_code 2223681
_cod_database_fobs_code 2223681

loop_
_symmetry_equiv_pos_as_xyz
'x, y, z'
'-x, y, -z+1/2'
'x+1/2, y+1/2, z'
'-x+1/2, y+1/2, -z+1/2'
'-x, -y, -z'
'x, -y, z-1/2'
'-x+1/2, -y+1/2, -z'
'x+1/2, -y+1/2, z-1/2'

loop_
_atom_site_type_symbol
_atom_site_label
_atom_site_fract_x
_atom_site_fract_y
_atom_site_fract_z
_atom_site_U_iso_or_equiv
_atom_site_adp_type
_atom_site_calc_flag
_atom_site_refinement_flags
_atom_site_occupancy
_atom_site_disorder_assembly
_atom_site_disorder_group
O O1 0.36019(9) 0.44213(11) 0.19000(7) 0.0555(3) Uani d . 1 . .
H H1A 0.4009 0.3984 0.2131 0.083 Uiso d R 1 . .
O O2 0.51268(9) 0.85515(11) -0.04107(7) 0.0560(3) Uani d . 1 . .
H H2A 0.4597 0.8565 -0.0667 0.084 Uiso d R 1 . .
O O3 0.32846(8) 0.69395(11) 0.07135(7) 0.0525(3) Uani d . 1 . .
N N1 0.44553(9) 0.54147(11) 0.09507(7) 0.0390(3) Uani d . 1 . .
N N2 0.49663(9) 0.72131(11) 0.06132(7) 0.0420(3) Uani d . 1 . .
C C1 0.61458(12) 0.44272(15) 0.11034(9) 0.0469(4) Uani d . 1 . .
H H1 0.5932 0.3665 0.1238 0.056 Uiso calc R 1 . .
C C2 0.71420(13) 0.46756(18) 0.10526(10) 0.0568(5) Uani d . 1 . .
H H2 0.7604 0.4063 0.1146 0.068 Uiso calc R 1 . .
C C3 0.74639(13) 0.5819(2) 0.08647(10) 0.0582(5) Uani d . 1 . .
H H3 0.8138 0.5963 0.0847 0.070 Uiso calc R 1 . .
C C4 0.67978(12) 0.67501(17) 0.07028(9) 0.0499(4) Uani d . 1 . .
H H4 0.7012 0.7516 0.0576 0.060 Uiso calc R 1 . .
C C5 0.58057(11) 0.64950(13) 0.07380(8) 0.0388(3) Uani d . 1 . .
C C6 0.54853(11) 0.53545(13) 0.09463(8) 0.0372(3) Uani d . 1 . .
C C7 0.41401(11) 0.65604(14) 0.07545(8) 0.0398(3) Uani d . 1 . .
C C8 0.49544(14) 0.84582(14) 0.03582(10) 0.0511(4) Uani d . 1 . .
H H8A 0.4317 0.8813 0.0440 0.061 Uiso calc R 1 . .
H H8B 0.5458 0.8909 0.0658 0.061 Uiso calc R 1 . .
C C9 0.37880(12) 0.44495(14) 0.11304(9) 0.0456(4) Uani d . 1 . .
H H9A 0.3166 0.4549 0.0827 0.055 Uiso calc R 1 . .
H H9B 0.4072 0.3684 0.0993 0.055 Uiso calc R 1 . .
O O4 0.5000 0.27510(13) 0.2500 0.0467(4) Uani d S 1 . .
O O5 0.33811(9) 0.12882(13) 0.36950(7) 0.0628(4) Uani d . 1 . .
H H5A 0.2848 0.1462 0.3858 0.094 Uiso d R 1 . .
N N3 0.42148(9) 0.09011(11) 0.26254(7) 0.0396(3) Uani d . 1 . .
C C10 0.45046(15) -0.24348(15) 0.25741(9) 0.0553(5) Uani d . 1 . .
H H10 0.4179 -0.3167 0.2617 0.066 Uiso calc R 1 . .
C C11 0.39872(13) -0.13699(15) 0.26601(9) 0.0487(4) Uani d . 1 . .
H H11 0.3325 -0.1370 0.2765 0.058 Uiso calc R 1 . .
C C12 0.45049(11) -0.03066(13) 0.25817(8) 0.0385(3) Uani d . 1 . .
C C13 0.5000 0.16353(19) 0.2500 0.0379(4) Uani d S 1 . .
C C14 0.32941(11) 0.13248(16) 0.28957(9) 0.0468(4) Uani d . 1 . .
H H14A 0.3162 0.2143 0.2722 0.056 Uiso calc R 1 . .
H H14B 0.2752 0.0814 0.2701 0.056 Uiso calc R 1 . .

loop_
_atom_site_aniso_label
_atom_site_aniso_U_11
_atom_site_aniso_U_22
_atom_site_aniso_U_33
_atom_site_aniso_U_12
_atom_site_aniso_U_13
_atom_site_aniso_U_23
O1 0.0523(7) 0.0567(7) 0.0602(7) 0.0107(6) 0.0216(5) 0.0184(6)
O2 0.0488(7) 0.0629(8) 0.0571(7) 0.0001(6) 0.0090(5) 0.0226(6)
O3 0.0415(6) 0.0568(7) 0.0603(7) 0.0122(5) 0.0109(5) 0.0124(5)
N1 0.0370(6) 0.0371(6) 0.0436(7) 0.0016(5) 0.0077(5) 0.0042(5)
N2 0.0454(7) 0.0366(7) 0.0451(7) 0.0036(5) 0.0122(5) 0.0077(5)
C1 0.0514(9) 0.0423(8) 0.0477(9) 0.0097(7) 0.0092(7) 0.0043(7)
C2 0.0463(10) 0.0675(12) 0.0574(10) 0.0190(8) 0.0094(8) 0.0066(9)
C3 0.0382(9) 0.0814(13) 0.0561(10) 0.0022(8) 0.0110(7) 0.0020(9)
C4 0.0479(9) 0.0547(10) 0.0486(9) -0.0070(7) 0.0143(7) 0.0017(7)
C5 0.0424(8) 0.0402(8) 0.0349(7) 0.0031(6) 0.0095(6) 0.0012(6)
C6 0.0392(8) 0.0397(8) 0.0335(7) 0.0020(6) 0.0079(5) -0.0001(6)
C7 0.0419(8) 0.0417(8) 0.0366(7) 0.0048(6) 0.0084(6) 0.0045(6)
C8 0.0629(11) 0.0366(8) 0.0547(10) 0.0025(7) 0.0103(8) 0.0081(7)
C9 0.0437(8) 0.0404(8) 0.0528(9) -0.0040(7) 0.0052(7) 0.0027(7)
O4 0.0426(8) 0.0344(8) 0.0635(10) 0.000 0.0068(7) 0.000
O5 0.0400(6) 0.0918(10) 0.0575(7) 0.0004(6) 0.0105(5) -0.0143(7)
N3 0.0328(6) 0.0377(7) 0.0490(7) -0.0017(5) 0.0069(5) -0.0008(5)
C10 0.0860(13) 0.0370(8) 0.0426(9) -0.0116(8) 0.0021(8) 0.0014(7)
C11 0.0562(10) 0.0459(9) 0.0439(8) -0.0124(7) 0.0032(7) 0.0019(7)
C12 0.0416(8) 0.0376(8) 0.0363(7) -0.0008(6) 0.0020(6) 0.0000(6)
C13 0.0346(10) 0.0381(11) 0.0410(11) 0.000 0.0025(8) 0.000
C14 0.0329(8) 0.0504(9) 0.0575(10) 0.0001(7) 0.0052(6) -0.0001(7)

loop_
_atom_type_symbol
_atom_type_description
_atom_type_scat_dispersion_real
_atom_type_scat_dispersion_imag
_atom_type_scat_source
C C 0.0033 0.0016 'International Tables Vol C Tables 4.2.6.8 and 6.1.1.4'
H H 0.0000 0.0000 'International Tables Vol C Tables 4.2.6.8 and 6.1.1.4'
N N 0.0061 0.0033 'International Tables Vol C Tables 4.2.6.8 and 6.1.1.4'
O O 0.0106 0.0060 'International Tables Vol C Tables 4.2.6.8 and 6.1.1.4'

loop_
_geom_angle_atom_site_label_1
_geom_angle_atom_site_label_2
_geom_angle_atom_site_label_3
_geom_angle_site_symmetry_1
_geom_angle_site_symmetry_3
_geom_angle
_geom_angle_publ_flag
C9 O1 H1A . . 109.4 ?
C8 O2 H2A . . 109.5 ?
C7 N1 C6 . . 109.53(12) ?
C7 N1 C9 . . 123.27(13) ?
C6 N1 C9 . . 127.20(12) ?
C7 N2 C5 . . 109.76(12) ?
C7 N2 C8 . . 124.58(14) ?
C5 N2 C8 . . 125.66(13) ?
C6 C1 C2 . . 117.39(16) ?
C6 C1 H1 . . 121.3 ?
C2 C1 H1 . . 121.3 ?
C1 C2 C3 . . 121.40(16) ?
C1 C2 H2 . . 119.3 ?
C3 C2 H2 . . 119.3 ?
C4 C3 C2 . . 121.16(16) ?
C4 C3 H3 . . 119.4 ?
C2 C3 H3 . . 119.4 ?
C5 C4 C3 . . 117.36(16) ?
C5 C4 H4 . . 121.3 ?
C3 C4 H4 . . 121.3 ?
C4 C5 N2 . . 131.54(15) ?
C4 C5 C6 . . 121.39(14) ?
N2 C5 C6 . . 107.05(13) ?
C1 C6 C5 . . 121.26(14) ?
C1 C6 N1 . . 131.97(14) ?
C5 C6 N1 . . 106.76(12) ?
O3 C7 N2 . . 125.99(14) ?
O3 C7 N1 . . 127.14(14) ?
N2 C7 N1 . . 106.87(12) ?
O2 C8 N2 . . 111.86(14) ?
O2 C8 H8A . . 109.2 ?
N2 C8 H8A . . 109.2 ?
O2 C8 H8B . . 109.2 ?
N2 C8 H8B . . 109.2 ?
H8A C8 H8B . . 107.9 ?
O1 C9 N1 . . 112.84(13) ?
O1 C9 H9A . . 109.0 ?
N1 C9 H9A . . 109.0 ?
O1 C9 H9B . . 109.0 ?
N1 C9 H9B . . 109.0 ?
H9A C9 H9B . . 107.8 ?
C14 O5 H5A . . 109.5 ?
C13 N3 C12 . . 109.55(12) ?
C13 N3 C14 . . 124.00(13) ?
C12 N3 C14 . . 125.57(13) ?
C10 C10 C11 2_655 . 121.66(10) ?
C10 C10 H10 2_655 . 119.2 ?
C11 C10 H10 . . 119.2 ?
C12 C11 C10 . . 116.74(16) ?
C12 C11 H11 . . 121.6 ?
C10 C11 H11 . . 121.6 ?
C11 C12 C12 . 2_655 121.59(10) ?
C11 C12 N3 . . 131.53(14) ?
C12 C12 N3 2_655 . 106.88(8) ?
O4 C13 N3 . . 126.43(9) ?
O4 C13 N3 . 2_655 126.43(9) ?
N3 C13 N3 . 2_655 107.14(18) ?
O5 C14 N3 . . 108.05(13) ?
O5 C14 H14A . . 110.1 ?
N3 C14 H14A . . 110.1 ?
O5 C14 H14B . . 110.1 ?
N3 C14 H14B . . 110.1 ?
H14A C14 H14B . . 108.4 ?

loop_
_geom_bond_atom_site_label_1
_geom_bond_atom_site_label_2
_geom_bond_site_symmetry_2
_geom_bond_distance
_geom_bond_publ_flag
O1 C9 . 1.3981(19) ?
O1 H1A . 0.82 ?
O2 C8 . 1.396(2) ?
O2 H2A . 0.82 ?
O3 C7 . 1.2304(18) ?
N1 C7 . 1.3759(19) ?
N1 C6 . 1.3980(19) ?
N1 C9 . 1.4509(19) ?
N2 C7 . 1.371(2) ?
N2 C5 . 1.3925(19) ?
N2 C8 . 1.451(2) ?
C1 C6 . 1.378(2) ?
C1 C2 . 1.387(2) ?
C1 H1 . 0.93 ?
C2 C3 . 1.388(3) ?
C2 H2 . 0.93 ?
C3 C4 . 1.387(3) ?
C3 H3 . 0.93 ?
C4 C5 . 1.380(2) ?
C4 H4 . 0.93 ?
C5 C6 . 1.395(2) ?
C8 H8A . 0.97 ?
C8 H8B . 0.97 ?
C9 H9A . 0.97 ?
C9 H9B . 0.97 ?
O4 C13 . 1.237(3) ?
O5 C14 . 1.406(2) ?
O5 H5A . 0.82 ?
N3 C13 . 1.3704(17) ?
N3 C12 . 1.3990(19) ?
N3 C14 . 1.4462(19) ?
C10 C10 2_655 1.387(4) ?
C10 C11 . 1.387(3) ?
C11 C12 . 1.384(2) ?
C11 H11 . 0.93 ?
C12 C12 2_655 1.393(3) ?
C13 N3 2_655 1.3704(17) ?
C14 H14A . 0.97 ?
C14 H14B . 0.97 ?

loop_
_geom_hbond_atom_site_label_D
_geom_hbond_atom_site_label_H
_geom_hbond_atom_site_label_A
_geom_hbond_site_symmetry_A
_geom_hbond_distance_DH
_geom_hbond_distance_HA
_geom_hbond_distance_DA
_geom_hbond_angle_DHA
O1 H1A O4 . 0.82 1.99 2.8003(16) 169
O2 H2A O5 6_565 0.82 1.93 2.7503(18) 176
O5 H5A O3 4_545 0.82 1.84 2.6551(17) 175
C3 H3 O2 7_665 0.93 2.58 3.489(2) 164
C14 H14B O1 4_545 0.97 2.54 3.364(2) 143

loop_
_geom_torsion_atom_site_label_1
_geom_torsion_atom_site_label_2
_geom_torsion_atom_site_label_3
_geom_torsion_atom_site_label_4
_geom_torsion_site_symmetry_1
_geom_torsion_site_symmetry_2
_geom_torsion_site_symmetry_3
_geom_torsion_site_symmetry_4
_geom_torsion
_geom_torsion_publ_flag
C6 C1 C2 C3 . . . . 1.2(3) ?
C1 C2 C3 C4 . . . . -1.5(3) ?
C2 C3 C4 C5 . . . . 0.1(3) ?
C3 C4 C5 N2 . . . . 179.76(16) ?
C3 C4 C5 C6 . . . . 1.6(2) ?
C7 N2 C5 C4 . . . . -177.04(16) ?
C8 N2 C5 C4 . . . . 4.1(3) ?
C7 N2 C5 C6 . . . . 1.36(16) ?
C8 N2 C5 C6 . . . . -177.55(14) ?
C2 C1 C6 C5 . . . . 0.5(2) ?
C2 C1 C6 N1 . . . . -179.32(15) ?
C4 C5 C6 C1 . . . . -1.9(2) ?
N2 C5 C6 C1 . . . . 179.46(14) ?
C4 C5 C6 N1 . . . . 177.94(13) ?
N2 C5 C6 N1 . . . . -0.65(16) ?
C7 N1 C6 C1 . . . . 179.60(16) ?
C9 N1 C6 C1 . . . . -0.3(3) ?
C7 N1 C6 C5 . . . . -0.27(16) ?
C9 N1 C6 C5 . . . . 179.81(14) ?
C5 N2 C7 O3 . . . . 178.30(15) ?
C8 N2 C7 O3 . . . . -2.8(2) ?
C5 N2 C7 N1 . . . . -1.52(16) ?
C8 N2 C7 N1 . . . . 177.40(14) ?
C6 N1 C7 O3 . . . . -178.71(15) ?
C9 N1 C7 O3 . . . . 1.2(2) ?
C6 N1 C7 N2 . . . . 1.10(16) ?
C9 N1 C7 N2 . . . . -178.97(13) ?
C7 N2 C8 O2 . . . . -105.28(17) ?
C5 N2 C8 O2 . . . . 73.5(2) ?
C7 N1 C9 O1 . . . . -88.27(17) ?
C6 N1 C9 O1 . . . . 91.64(17) ?
C10 C10 C11 C12 2_655 . . . 0.8(3) ?
C10 C11 C12 C12 . . . 2_655 0.5(3) ?
C10 C11 C12 N3 . . . . 179.38(15) ?
C13 N3 C12 C11 . . . . -179.51(14) ?
C14 N3 C12 C11 . . . . 10.9(3) ?
C13 N3 C12 C12 . . . 2_655 -0.50(18) ?
C14 N3 C12 C12 . . . 2_655 -170.07(15) ?
C12 N3 C13 O4 . . . . -179.81(7) ?
C14 N3 C13 O4 . . . . -10.04(16) ?
C12 N3 C13 N3 . . . 2_655 0.19(7) ?
C14 N3 C13 N3 . . . 2_655 169.96(16) ?
C13 N3 C14 O5 . . . . -89.75(16) ?
C12 N3 C14 O5 . . . . 78.38(18) ?
